data_2223887
loop_
_publ_author_name
'Arun Kumar, K.'
'Dayalan, A.'
'SethuSankar, K.'

_publ_section_title
;<i>cis</i>-Aquachloridobis(1,10-phenanthroline-\k^2^<i>N</i>,<i>N</i>')cobalt(II)
 chloride 2.5-hydrate
;
_journal_coeditor_code LH2895
_journal_issue 11
_journal_name_full 'Acta Crystallographica Section E'
_journal_page_first m1300
_journal_page_last m1301
_journal_paper_doi 10.1107/S1600536809038422
_journal_volume 65
_journal_year 2009
_chemical_formula_iupac '[Co Cl (C12 H8 N2)2 (H2 O)] Cl, 2.5H2 O'
_chemical_formula_moiety 'C24 H18 Cl Co N4 O +, Cl -, 2.5(H2 O)'
_chemical_formula_sum 'C24 H23 Cl2 Co N4 O3.5'
_chemical_formula_weight 553.29
_chemical_name_systematic
;
<i>cis</i>-Aquachloridobis(1,10-phenanthroline-
\k^2^<i>N</i>,<i>N</i>')cobalt(II) chloride 2.5-hydrate
;
_space_group_IT_number 2
_symmetry_cell_setting triclinic
_symmetry_space_group_name_Hall '-P 1'
_symmetry_space_group_name_H-M 'P -1'
_atom_sites_solution_hydrogens geom
_atom_sites_solution_primary direct
_atom_sites_solution_secondary difmap
_audit_creation_method SHELXL-97
_cell_angle_alpha 64.2240(10)
_cell_angle_beta 86.377(2)
_cell_angle_gamma 78.3030(10)
_cell_formula_units_Z 2
_cell_length_a 9.6597(3)
_cell_length_b 11.4386(3)
_cell_length_c 12.9886(4)
_cell_measurement_reflns_used 7839
_cell_measurement_temperature 293(2)
_cell_measurement_theta_max 32.5
_cell_measurement_theta_min 2.7
_cell_volume 1265.01(7)
_computing_cell_refinement 'SAINT (Bruker, 2004)'
_computing_data_collection 'APEX2 (Bruker, 2004)'
_computing_data_reduction 'SAINT (Bruker, 2004)'
_computing_molecular_graphics 'SHELXTL (Sheldrick, 2008) and PLATON (Spek, 2009)'
_computing_publication_material 'SHELXL97 (Sheldrick, 2008)'
_computing_structure_refinement 'SHELXL97 (Sheldrick, 2008)'
_computing_structure_solution 'SIR92 (Altomare et al., 1993)'
_diffrn_ambient_temperature 293(2)
_diffrn_measured_fraction_theta_full 0.998
_diffrn_measured_fraction_theta_max 0.984
_diffrn_measurement_device_type 'Bruker Kappa APEXII CCD'
_diffrn_measurement_method '\w and \f'
_diffrn_radiation_monochromator graphite
_diffrn_radiation_source 'fine-focus sealed tube'
_diffrn_radiation_type MoK\a
_diffrn_radiation_wavelength 0.71073
_diffrn_reflns_av_R_equivalents 0.0278
_diffrn_reflns_av_sigmaI/netI 0.0283
_diffrn_reflns_limit_h_max 14
_diffrn_reflns_limit_h_min -14
_diffrn_reflns_limit_k_max 17
_diffrn_reflns_limit_k_min -17
_diffrn_reflns_limit_l_max 20
_diffrn_reflns_limit_l_min -19
_diffrn_reflns_number 34458
_diffrn_reflns_theta_full 25.00
_diffrn_reflns_theta_max 33.41
_diffrn_reflns_theta_min 1.74
_diffrn_standards_decay_% 0
_exptl_absorpt_coefficient_mu 0.925
_exptl_absorpt_correction_T_max 0.812
_exptl_absorpt_correction_T_min 0.722
_exptl_absorpt_correction_type multi-scan
_exptl_absorpt_process_details '(SADABS; Sheldrick, 1996)'
_exptl_crystal_colour red
_exptl_crystal_density_diffrn 1.463
_exptl_crystal_density_method 'not measured'
_exptl_crystal_description plate
_exptl_crystal_F_000 576
_exptl_crystal_size_max 0.30
_exptl_crystal_size_mid 0.30
_exptl_crystal_size_min 0.20
_refine_diff_density_max 0.720
_refine_diff_density_min -0.420
_refine_ls_extinction_coef 0.0038(12)
_refine_ls_extinction_expression Fc^*^=kFc[1+0.001xFc^2^\l^3^/sin(2\q)]^-1/4^
_refine_ls_extinction_method 'SHELXL97 (Sheldrick, 2008)'
_refine_ls_goodness_of_fit_ref 1.098
_refine_ls_hydrogen_treatment mixed
_refine_ls_matrix_type full
_refine_ls_number_parameters 343
_refine_ls_number_reflns 9683
_refine_ls_number_restraints 2
_refine_ls_restrained_S_all 1.097
_refine_ls_R_factor_all 0.0632
_refine_ls_R_factor_gt 0.0417
_refine_ls_shift/su_max 0.001
_refine_ls_shift/su_mean 0.000
_refine_ls_structure_factor_coef Fsqd
_refine_ls_weighting_details 'calc w=1/[\s^2^(Fo^2^)+(0.0685P)^2^+0.4443P] where P=(Fo^2^+2Fc^2^)/3'
_refine_ls_weighting_scheme calc
_refine_ls_wR_factor_gt 0.1186
_refine_ls_wR_factor_ref 0.1375
_reflns_number_gt 7380
_reflns_number_total 9683
_reflns_threshold_expression I>2\s(I)
_cod_data_source_file lh2895.cif
_cod_data_source_block I
_cod_original_cell_volume 1265.01(6)
_cod_original_formula_sum 'C24 H23 Cl2 Co N4 O3.50'
_cod_database_code 2223887
_cod_database_fobs_code 2223887

loop_
_symmetry_equiv_pos_as_xyz
'x, y, z'
'-x, -y, -z'

loop_
_atom_site_type_symbol
_atom_site_label
_atom_site_fract_x
_atom_site_fract_y
_atom_site_fract_z
_atom_site_U_iso_or_equiv
_atom_site_adp_type
_atom_site_calc_flag
_atom_site_refinement_flags
_atom_site_occupancy
_atom_site_disorder_assembly
_atom_site_disorder_group
C C1 0.6979(2) 0.9429(3) 0.1406(2) 0.0498(5) Uani d . 1 . .
H H1 0.7847 0.9396 0.1056 0.060 Uiso calc R 1 . .
C C2 0.6035(3) 0.8711(3) 0.1298(3) 0.0634(7) Uani d . 1 . .
H H2 0.6280 0.8205 0.0891 0.076 Uiso calc R 1 . .
C C3 0.4749(3) 0.8757(3) 0.1794(3) 0.0593(6) Uani d . 1 . .
H H3 0.4102 0.8295 0.1718 0.071 Uiso calc R 1 . .
C C4 0.4415(2) 0.9510(2) 0.24212(18) 0.0413(4) Uani d . 1 . .
C C5 0.3106(2) 0.9586(2) 0.3001(2) 0.0485(5) Uani d . 1 . .
H H5 0.2420 0.9155 0.2936 0.058 Uiso calc R 1 . .
C C6 0.2858(2) 1.0266(2) 0.36317(19) 0.0444(5) Uani d . 1 . .
H H6 0.2015 1.0276 0.4019 0.053 Uiso calc R 1 . .
C C7 0.38682(18) 1.09809(18) 0.37217(15) 0.0355(4) Uani d . 1 . .
C C8 0.3665(2) 1.1707(2) 0.43717(17) 0.0426(4) Uani d . 1 . .
H H8 0.2844 1.1737 0.4782 0.051 Uiso calc R 1 . .
C C9 0.4674(2) 1.2367(2) 0.44004(18) 0.0436(4) Uani d . 1 . .
H H9 0.4545 1.2861 0.4822 0.052 Uiso calc R 1 . .
C C10 0.5913(2) 1.22959(19) 0.37879(17) 0.0377(4) Uani d . 1 . .
H H10 0.6594 1.2755 0.3810 0.045 Uiso calc R 1 . .
C C11 0.51474(17) 1.09520(16) 0.31430(14) 0.0300(3) Uani d . 1 . .
C C12 0.54289(17) 1.01907(18) 0.24953(15) 0.0319(3) Uani d . 1 . .
C C13 0.9632(2) 1.2764(2) 0.31592(19) 0.0430(4) Uani d . 1 . .
H H13 0.9838 1.1955 0.3800 0.052 Uiso calc R 1 . .
C C14 1.0192(3) 1.3822(3) 0.3113(3) 0.0567(6) Uani d . 1 . .
H H14 1.0759 1.3711 0.3713 0.068 Uiso calc R 1 . .
C C15 0.9900(3) 1.5015(2) 0.2182(3) 0.0565(6) Uani d . 1 . .
H H15 1.0279 1.5720 0.2137 0.068 Uiso calc R 1 . .
C C16 0.9028(2) 1.5171(2) 0.1295(2) 0.0449(5) Uani d . 1 . .
C C17 0.8652(3) 1.6387(2) 0.0285(3) 0.0590(7) Uani d . 1 . .
H H17 0.9002 1.7123 0.0201 0.071 Uiso calc R 1 . .
C C18 0.7806(3) 1.6483(2) -0.0541(2) 0.0606(7) Uani d . 1 . .
H H18 0.7584 1.7283 -0.1188 0.073 Uiso calc R 1 . .
C C19 0.7241(2) 1.5380(2) -0.04446(18) 0.0460(5) Uani d . 1 . .
C C20 0.6344(3) 1.5425(3) -0.1270(2) 0.0594(7) Uani d . 1 . .
H H20 0.6094 1.6204 -0.1933 0.071 Uiso calc R 1 . .
C C21 0.5838(3) 1.4333(3) -0.1105(2) 0.0579(6) Uani d . 1 . .
H H21 0.5228 1.4362 -0.1644 0.069 Uiso calc R 1 . .
C C22 0.6249(2) 1.3163(2) -0.01098(18) 0.0444(4) Uani d . 1 . .
H H22 0.5913 1.2415 -0.0009 0.053 Uiso calc R 1 . .
C C23 0.75899(18) 1.41697(17) 0.05320(15) 0.0334(3) Uani d . 1 . .
C C24 0.85017(18) 1.40623(17) 0.14098(16) 0.0334(3) Uani d . 1 . .
O O2' 0.6535(14) 0.3986(11) 0.6280(11) 0.195(6) Uani d P 0.40 . .
O O2 0.3871(11) 0.4705(7) 0.6502(7) 0.190(4) Uani d P 0.60 . .
O O3 0.9469(11) 0.3167(6) 0.6132(6) 0.125(3) Uani d P 0.50 A 1
O O3' 1.0826(15) 0.2976(8) 0.6422(8) 0.180(5) Uani d P 0.50 B 2
O O4 1.1914(12) 0.4501(10) 0.5278(7) 0.171(4) Uani d P 0.50 . .
N N1 0.66940(16) 1.01569(16) 0.19855(14) 0.0350(3) Uani d . 1 . .
N N2 0.61525(15) 1.16040(14) 0.31806(12) 0.0299(3) Uani d . 1 . .
N N3 0.88180(15) 1.28706(15) 0.23231(13) 0.0319(3) Uani d . 1 . .
N N4 0.70912(16) 1.30782(15) 0.06895(13) 0.0329(3) Uani d . 1 . .
O O1 0.95884(15) 1.10031(14) 0.11464(12) 0.0382(3) Uani d D 1 . .
Cl Cl1 0.92546(5) 0.95686(5) 0.38472(4) 0.03919(11) Uani d . 1 . .
Cl Cl2 0.88362(6) 0.18004(6) 0.86264(5) 0.04968(13) Uani d . 1 . .
Co Co1 0.79827(2) 1.13428(2) 0.222016(18) 0.02766(7) Uani d . 1 . .
H H1A 1.006(3) 1.0167(13) 0.138(2) 0.062(8) Uiso d D 1 . .
H H1B 0.930(3) 1.129(3) 0.0417(11) 0.058(8) Uiso d D 1 . .

loop_
_atom_site_aniso_label
_atom_site_aniso_U_11
_atom_site_aniso_U_22
_atom_site_aniso_U_33
_atom_site_aniso_U_12
_atom_site_aniso_U_13
_atom_site_aniso_U_23
C1 0.0438(11) 0.0636(14) 0.0639(14) -0.0216(10) 0.0158(10) -0.0447(12)
C2 0.0605(14) 0.0834(18) 0.0834(19) -0.0336(13) 0.0197(13) -0.0640(17)
C3 0.0521(13) 0.0754(17) 0.0757(17) -0.0336(12) 0.0103(12) -0.0476(15)
C4 0.0346(9) 0.0504(11) 0.0434(10) -0.0180(8) 0.0024(7) -0.0203(9)
C5 0.0328(9) 0.0598(13) 0.0524(12) -0.0216(9) 0.0032(8) -0.0187(10)
C6 0.0258(8) 0.0540(11) 0.0452(11) -0.0110(7) 0.0057(7) -0.0134(9)
C7 0.0270(7) 0.0379(8) 0.0308(8) -0.0038(6) 0.0030(6) -0.0062(7)
C8 0.0337(9) 0.0462(10) 0.0366(9) -0.0005(7) 0.0083(7) -0.0114(8)
C9 0.0455(10) 0.0461(10) 0.0385(10) -0.0022(8) 0.0072(8) -0.0212(8)
C10 0.0383(9) 0.0393(9) 0.0371(9) -0.0065(7) 0.0037(7) -0.0188(7)
C11 0.0253(7) 0.0319(7) 0.0263(7) -0.0047(5) 0.0001(5) -0.0069(6)
C12 0.0270(7) 0.0362(8) 0.0313(8) -0.0094(6) 0.0004(6) -0.0119(6)
C13 0.0411(10) 0.0462(10) 0.0478(11) -0.0080(8) -0.0065(8) -0.0251(9)
C14 0.0518(12) 0.0613(14) 0.0757(17) -0.0144(11) -0.0087(11) -0.0440(13)
C15 0.0506(12) 0.0496(12) 0.0876(18) -0.0215(10) 0.0092(12) -0.0424(13)
C16 0.0410(10) 0.0345(9) 0.0619(13) -0.0133(7) 0.0157(9) -0.0226(9)
C17 0.0592(14) 0.0306(9) 0.0793(18) -0.0159(9) 0.0251(13) -0.0165(10)
C18 0.0700(16) 0.0306(9) 0.0575(14) -0.0056(9) 0.0199(12) -0.0016(9)
C19 0.0458(10) 0.0358(9) 0.0371(10) 0.0030(8) 0.0101(8) -0.0040(7)
C20 0.0609(14) 0.0527(13) 0.0353(10) 0.0138(11) -0.0021(10) -0.0023(9)
C21 0.0543(13) 0.0698(16) 0.0361(10) 0.0118(12) -0.0160(9) -0.0184(11)
C22 0.0410(10) 0.0521(11) 0.0378(10) 0.0014(8) -0.0075(8) -0.0206(9)
C23 0.0313(8) 0.0306(7) 0.0312(8) -0.0017(6) 0.0070(6) -0.0094(6)
C24 0.0306(7) 0.0305(7) 0.0386(9) -0.0075(6) 0.0086(6) -0.0149(7)
O2' 0.207(12) 0.110(7) 0.169(10) -0.002(7) 0.033(9) 0.015(7)
O2 0.282(10) 0.100(5) 0.180(7) -0.020(5) -0.061(7) -0.051(5)
O3 0.238(9) 0.059(3) 0.062(3) -0.024(5) 0.029(5) -0.017(2)
O3' 0.349(16) 0.074(5) 0.123(7) -0.049(8) 0.064(9) -0.053(5)
O4 0.242(10) 0.192(9) 0.128(6) -0.078(8) 0.062(7) -0.107(7)
N1 0.0306(7) 0.0418(8) 0.0396(8) -0.0130(6) 0.0071(6) -0.0221(7)
N2 0.0283(6) 0.0313(6) 0.0281(6) -0.0055(5) 0.0021(5) -0.0114(5)
N3 0.0306(7) 0.0323(7) 0.0332(7) -0.0076(5) 0.0009(5) -0.0138(6)
N4 0.0329(7) 0.0350(7) 0.0289(7) -0.0032(5) 0.0017(5) -0.0137(6)
O1 0.0384(7) 0.0389(7) 0.0338(7) -0.0044(5) 0.0073(5) -0.0147(5)
Cl1 0.0372(2) 0.0397(2) 0.0311(2) -0.00573(16) -0.00006(16) -0.00724(16)
Cl2 0.0557(3) 0.0504(3) 0.0480(3) -0.0067(2) 0.0007(2) -0.0273(2)
Co1 0.02642(11) 0.02914(11) 0.02756(12) -0.00822(8) 0.00243(8) -0.01140(8)

loop_
_atom_type_symbol
_atom_type_description
_atom_type_scat_dispersion_real
_atom_type_scat_dispersion_imag
_atom_type_scat_source
C C 0.0033 0.0016 'International Tables Vol C Tables 4.2.6.8 and 6.1.1.4'
H H 0.0000 0.0000 'International Tables Vol C Tables 4.2.6.8 and 6.1.1.4'
N N 0.0061 0.0033 'International Tables Vol C Tables 4.2.6.8 and 6.1.1.4'
O O 0.0106 0.0060 'International Tables Vol C Tables 4.2.6.8 and 6.1.1.4'
Cl Cl 0.1484 0.1585 'International Tables Vol C Tables 4.2.6.8 and 6.1.1.4'
Co Co 0.3494 0.9721 'International Tables Vol C Tables 4.2.6.8 and 6.1.1.4'

loop_
_geom_angle_atom_site_label_1
_geom_angle_atom_site_label_2
_geom_angle_atom_site_label_3
_geom_angle_site_symmetry_1
_geom_angle_site_symmetry_3
_geom_angle
_geom_angle_publ_flag
N1 C1 C2 . . 122.9(2) ?
N1 C1 H1 . . 118.5 ?
C2 C1 H1 . . 118.5 ?
C3 C2 C1 . . 119.5(2) ?
C3 C2 H2 . . 120.2 ?
C1 C2 H2 . . 120.2 ?
C2 C3 C4 . . 119.1(2) ?
C2 C3 H3 . . 120.5 ?
C4 C3 H3 . . 120.5 ?
C12 C4 C3 . . 117.69(18) ?
C12 C4 C5 . . 119.22(19) ?
C3 C4 C5 . . 123.07(19) ?
C6 C5 C4 . . 121.13(18) ?
C6 C5 H5 . . 119.4 ?
C4 C5 H5 . . 119.4 ?
C5 C6 C7 . . 121.14(18) ?
C5 C6 H6 . . 119.4 ?
C7 C6 H6 . . 119.4 ?
C8 C7 C11 . . 117.27(17) ?
C8 C7 C6 . . 123.58(17) ?
C11 C7 C6 . . 119.15(18) ?
C9 C8 C7 . . 119.68(17) ?
C9 C8 H8 . . 120.2 ?
C7 C8 H8 . . 120.2 ?
C8 C9 C10 . . 119.29(19) ?
C8 C9 H9 . . 120.4 ?
C10 C9 H9 . . 120.4 ?
N2 C10 C9 . . 122.77(19) ?
N2 C10 H10 . . 118.6 ?
C9 C10 H10 . . 118.6 ?
N2 C11 C7 . . 122.79(17) ?
N2 C11 C12 . . 117.62(14) ?
C7 C11 C12 . . 119.59(16) ?
N1 C12 C4 . . 122.85(17) ?
N1 C12 C11 . . 117.43(15) ?
C4 C12 C11 . . 119.72(16) ?
N3 C13 C14 . . 122.6(2) ?
N3 C13 H13 . . 118.7 ?
C14 C13 H13 . . 118.7 ?
C15 C14 C13 . . 119.6(2) ?
C15 C14 H14 . . 120.2 ?
C13 C14 H14 . . 120.2 ?
C14 C15 C16 . . 119.52(19) ?
C14 C15 H15 . . 120.2 ?
C16 C15 H15 . . 120.2 ?
C15 C16 C24 . . 117.4(2) ?
C15 C16 C17 . . 123.7(2) ?
C24 C16 C17 . . 118.9(2) ?
C18 C17 C16 . . 121.3(2) ?
C18 C17 H17 . . 119.4 ?
C16 C17 H17 . . 119.4 ?
C17 C18 C19 . . 121.3(2) ?
C17 C18 H18 . . 119.4 ?
C19 C18 H18 . . 119.4 ?
C20 C19 C23 . . 117.1(2) ?
C20 C19 C18 . . 123.8(2) ?
C23 C19 C18 . . 119.1(2) ?
C21 C20 C19 . . 120.1(2) ?
C21 C20 H20 . . 120.0 ?
C19 C20 H20 . . 120.0 ?
C20 C21 C22 . . 119.1(2) ?
C20 C21 H21 . . 120.4 ?
C22 C21 H21 . . 120.4 ?
N4 C22 C21 . . 122.7(2) ?
N4 C22 H22 . . 118.6 ?
C21 C22 H22 . . 118.6 ?
N4 C23 C19 . . 122.64(19) ?
N4 C23 C24 . . 117.64(15) ?
C19 C23 C24 . . 119.72(18) ?
N3 C24 C16 . . 122.97(19) ?
N3 C24 C23 . . 117.24(15) ?
C16 C24 C23 . . 119.78(18) ?
C1 N1 C12 . . 117.90(16) ?
C1 N1 Co1 . . 128.30(13) ?
C12 N1 Co1 . . 113.80(12) ?
C10 N2 C11 . . 118.18(15) ?
C10 N2 Co1 . . 128.29(13) ?
C11 N2 Co1 . . 113.53(11) ?
C13 N3 C24 . . 117.96(16) ?
C13 N3 Co1 . . 127.18(13) ?
C24 N3 Co1 . . 114.83(12) ?
C22 N4 C23 . . 118.33(17) ?
C22 N4 Co1 . . 128.70(14) ?
C23 N4 Co1 . . 112.74(12) ?
Co1 O1 H1A . . 116.3(19) ?
Co1 O1 H1B . . 114.6(18) ?
H1A O1 H1B . . 107(3) ?
O1 Co1 N3 . . 93.44(6) ?
O1 Co1 N1 . . 94.48(6) ?
N3 Co1 N1 . . 166.38(6) ?
O1 Co1 N2 . . 171.52(6) ?
N3 Co1 N2 . . 93.79(6) ?
N1 Co1 N2 . . 77.58(6) ?
O1 Co1 N4 . . 85.36(5) ?
N3 Co1 N4 . . 77.19(6) ?
N1 Co1 N4 . . 92.42(6) ?
N2 Co1 N4 . . 91.91(5) ?
O1 Co1 Cl1 . . 90.18(4) ?
N3 Co1 Cl1 . . 96.39(4) ?
N1 Co1 Cl1 . . 94.66(5) ?
N2 Co1 Cl1 . . 93.43(4) ?
N4 Co1 Cl1 . . 171.92(4) ?

loop_
_geom_bond_atom_site_label_1
_geom_bond_atom_site_label_2
_geom_bond_site_symmetry_2
_geom_bond_distance
_geom_bond_publ_flag
C1 N1 . 1.328(3) ?
C1 C2 . 1.394(3) ?
C1 H1 . 0.9300 ?
C2 C3 . 1.365(4) ?
C2 H2 . 0.9300 ?
C3 C4 . 1.405(3) ?
C3 H3 . 0.9300 ?
C4 C12 . 1.401(2) ?
C4 C5 . 1.437(3) ?
C5 C6 . 1.338(3) ?
C5 H5 . 0.9300 ?
C6 C7 . 1.434(3) ?
C6 H6 . 0.9300 ?
C7 C8 . 1.401(3) ?
C7 C11 . 1.407(2) ?
C8 C9 . 1.360(3) ?
C8 H8 . 0.9300 ?
C9 C10 . 1.403(3) ?
C9 H9 . 0.9300 ?
C10 N2 . 1.322(2) ?
C10 H10 . 0.9300 ?
C11 N2 . 1.354(2) ?
C11 C12 . 1.432(3) ?
C12 N1 . 1.354(2) ?
C13 N3 . 1.329(2) ?
C13 C14 . 1.398(3) ?
C13 H13 . 0.9300 ?
C14 C15 . 1.363(4) ?
C14 H14 . 0.9300 ?
C15 C16 . 1.397(4) ?
C15 H15 . 0.9300 ?
C16 C24 . 1.406(3) ?
C16 C17 . 1.433(3) ?
C17 C18 . 1.343(4) ?
C17 H17 . 0.9300 ?
C18 C19 . 1.428(4) ?
C18 H18 . 0.9300 ?
C19 C20 . 1.397(4) ?
C19 C23 . 1.406(3) ?
C20 C21 . 1.359(4) ?
C20 H20 . 0.9300 ?
C21 C22 . 1.401(3) ?
C21 H21 . 0.9300 ?
C22 N4 . 1.318(3) ?
C22 H22 . 0.9300 ?
C23 N4 . 1.357(2) ?
C23 C24 . 1.432(3) ?
C24 N3 . 1.353(2) ?
N1 Co1 . 2.1389(15) ?
N2 Co1 . 2.1453(14) ?
N3 Co1 . 2.1241(15) ?
N4 Co1 . 2.1738(15) ?
O1 Co1 . 2.1108(13) ?
O1 H1A . 0.896(10) ?
O1 H1B . 0.898(10) ?
Cl1 Co1 . 2.3835(5) ?

loop_
_geom_hbond_atom_site_label_D
_geom_hbond_atom_site_label_H
_geom_hbond_atom_site_label_A
_geom_hbond_site_symmetry_A
_geom_hbond_distance_DH
_geom_hbond_distance_HA
_geom_hbond_distance_DA
_geom_hbond_angle_DHA
O1 H1A Cl2 2_766 0.90(2) 2.290(19) 3.1530(18) 162(2)
O1 H1B Cl2 1_564 0.90(2) 2.190(16) 3.0836(15) 173(3)

loop_
_geom_torsion_atom_site_label_1
_geom_torsion_atom_site_label_2
_geom_torsion_atom_site_label_3
_geom_torsion_atom_site_label_4
_geom_torsion_site_symmetry_1
_geom_torsion_site_symmetry_2
_geom_torsion_site_symmetry_3
_geom_torsion_site_symmetry_4
_geom_torsion
_geom_torsion_publ_flag
N1 C1 C2 C3 . . . . 0.7(5) ?
C1 C2 C3 C4 . . . . -1.1(5) ?
C2 C3 C4 C12 . . . . 0.6(4) ?
C2 C3 C4 C5 . . . . -178.1(3) ?
C12 C4 C5 C6 . . . . -1.8(3) ?
C3 C4 C5 C6 . . . . 176.9(2) ?
C4 C5 C6 C7 . . . . 2.1(3) ?
C5 C6 C7 C8 . . . . -179.9(2) ?
C5 C6 C7 C11 . . . . -0.6(3) ?
C11 C7 C8 C9 . . . . 1.4(3) ?
C6 C7 C8 C9 . . . . -179.36(19) ?
C7 C8 C9 C10 . . . . -0.8(3) ?
C8 C9 C10 N2 . . . . -0.3(3) ?
C8 C7 C11 N2 . . . . -1.0(3) ?
C6 C7 C11 N2 . . . . 179.73(16) ?
C8 C7 C11 C12 . . . . 178.05(16) ?
C6 C7 C11 C12 . . . . -1.2(3) ?
C3 C4 C12 N1 . . . . 0.5(3) ?
C5 C4 C12 N1 . . . . 179.22(19) ?
C3 C4 C12 C11 . . . . -178.9(2) ?
C5 C4 C12 C11 . . . . -0.1(3) ?
N2 C11 C12 N1 . . . . 1.3(2) ?
C7 C11 C12 N1 . . . . -177.80(16) ?
N2 C11 C12 C4 . . . . -179.35(17) ?
C7 C11 C12 C4 . . . . 1.6(3) ?
N3 C13 C14 C15 . . . . 0.1(4) ?
C13 C14 C15 C16 . . . . 1.0(4) ?
C14 C15 C16 C24 . . . . -0.7(3) ?
C14 C15 C16 C17 . . . . 179.6(2) ?
C15 C16 C17 C18 . . . . -179.8(2) ?
C24 C16 C17 C18 . . . . 0.4(3) ?
C16 C17 C18 C19 . . . . 0.3(4) ?
C17 C18 C19 C20 . . . . 179.3(2) ?
C17 C18 C19 C23 . . . . -0.5(3) ?
C23 C19 C20 C21 . . . . 0.6(3) ?
C18 C19 C20 C21 . . . . -179.1(2) ?
C19 C20 C21 C22 . . . . -1.1(4) ?
C20 C21 C22 N4 . . . . 1.2(4) ?
C20 C19 C23 N4 . . . . -0.1(3) ?
C18 C19 C23 N4 . . . . 179.69(18) ?
C20 C19 C23 C24 . . . . -179.81(18) ?
C18 C19 C23 C24 . . . . -0.1(3) ?
C15 C16 C24 N3 . . . . -0.8(3) ?
C17 C16 C24 N3 . . . . 178.91(19) ?
C15 C16 C24 C23 . . . . 179.33(18) ?
C17 C16 C24 C23 . . . . -0.9(3) ?
N4 C23 C24 N3 . . . . 1.1(2) ?
C19 C23 C24 N3 . . . . -179.10(16) ?
N4 C23 C24 C16 . . . . -179.01(16) ?
C19 C23 C24 C16 . . . . 0.7(3) ?
C2 C1 N1 C12 . . . . 0.3(4) ?
C2 C1 N1 Co1 . . . . -178.9(2) ?
C4 C12 N1 C1 . . . . -0.9(3) ?
C11 C12 N1 C1 . . . . 178.44(19) ?
C4 C12 N1 Co1 . . . . 178.38(15) ?
C11 C12 N1 Co1 . . . . -2.3(2) ?
C9 C10 N2 C11 . . . . 0.7(3) ?
C9 C10 N2 Co1 . . . . -178.68(14) ?
C7 C11 N2 C10 . . . . -0.1(2) ?
C12 C11 N2 C10 . . . . -179.13(16) ?
C7 C11 N2 Co1 . . . . 179.45(13) ?
C12 C11 N2 Co1 . . . . 0.39(18) ?
C14 C13 N3 C24 . . . . -1.5(3) ?
C14 C13 N3 Co1 . . . . 176.37(17) ?
C16 C24 N3 C13 . . . . 1.9(3) ?
C23 C24 N3 C13 . . . . -178.24(17) ?
C16 C24 N3 Co1 . . . . -176.25(14) ?
C23 C24 N3 Co1 . . . . 3.6(2) ?
C21 C22 N4 C23 . . . . -0.7(3) ?
C21 C22 N4 Co1 . . . . -174.82(17) ?
C19 C23 N4 C22 . . . . 0.1(3) ?
C24 C23 N4 C22 . . . . 179.86(17) ?
C19 C23 N4 Co1 . . . . 175.15(14) ?
C24 C23 N4 Co1 . . . . -5.10(19) ?
C13 N3 Co1 O1 . . . . -98.21(17) ?
C24 N3 Co1 O1 . . . . 79.76(12) ?
C13 N3 Co1 N1 . . . . 136.3(2) ?
C24 N3 Co1 N1 . . . . -45.7(3) ?
C13 N3 Co1 N2 . . . . 86.24(17) ?
C24 N3 Co1 N2 . . . . -95.79(12) ?
C13 N3 Co1 N4 . . . . 177.34(17) ?
C24 N3 Co1 N4 . . . . -4.69(12) ?
C13 N3 Co1 Cl1 . . . . -7.64(17) ?
C24 N3 Co1 Cl1 . . . . 170.32(12) ?
C1 N1 Co1 O1 . . . . 4.1(2) ?
C12 N1 Co1 O1 . . . . -175.11(13) ?
C1 N1 Co1 N3 . . . . 129.5(3) ?
C12 N1 Co1 N3 . . . . -49.7(3) ?
C1 N1 Co1 N2 . . . . -179.0(2) ?
C12 N1 Co1 N2 . . . . 1.85(13) ?
C1 N1 Co1 N4 . . . . 89.6(2) ?
C12 N1 Co1 N4 . . . . -89.58(13) ?
C1 N1 Co1 Cl1 . . . . -86.5(2) ?
C12 N1 Co1 Cl1 . . . . 94.34(13) ?
C10 N2 Co1 O1 . . . . -160.7(3) ?
C11 N2 Co1 O1 . . . . 19.8(4) ?
C10 N2 Co1 N3 . . . . -12.39(16) ?
C11 N2 Co1 N3 . . . . 168.16(12) ?
C10 N2 Co1 N1 . . . . 178.27(17) ?
C11 N2 Co1 N1 . . . . -1.18(11) ?
C10 N2 Co1 N4 . . . . -89.67(16) ?
C11 N2 Co1 N4 . . . . 90.87(12) ?
C10 N2 Co1 Cl1 . . . . 84.26(15) ?
C11 N2 Co1 Cl1 . . . . -95.20(11) ?
C22 N4 Co1 O1 . . . . 85.00(17) ?
C23 N4 Co1 O1 . . . . -89.41(12) ?
C22 N4 Co1 N3 . . . . 179.59(18) ?
C23 N4 Co1 N3 . . . . 5.19(11) ?
C22 N4 Co1 N1 . . . . -9.31(17) ?
C23 N4 Co1 N1 . . . . 176.29(12) ?
C22 N4 Co1 N2 . . . . -86.96(17) ?
C23 N4 Co1 N2 . . . . 98.64(12) ?
C22 N4 Co1 Cl1 . . . . 141.7(3) ?
C23 N4 Co1 Cl1 . . . . -32.7(4) ?
